data_4075289
loop_
_publ_author_name
'Taylor, Thomas J.'
'Gabba\"i, Fran\,cois P.'

_publ_section_title
;
 Supramolecular Stabilization of \a,\w-Diphenylpolyynes by Complexation to
 the Tridentate Lewis Acid [o-C6F4Hg]3
;
_journal_issue 9
_journal_name_full Organometallics
_journal_page_first 2143
_journal_paper_doi 10.1021/om060186w
_journal_volume 25
_journal_year 2006
_chemical_formula_sum 'C31 H7 Cl2 F12 Hg3'
_chemical_formula_weight 1280.04
_chemical_name_common Ph(CC)6Ph-2[(o-C6F4Hg)3]
_chemical_name_systematic
; 
 ? 
;
_space_group_IT_number 14
_symmetry_cell_setting monoclinic
_symmetry_space_group_name_Hall '-P 2ybc'
_symmetry_space_group_name_H-M 'P 1 21/c 1'
_atom_sites_solution_hydrogens geom
_atom_sites_solution_primary direct
_atom_sites_solution_secondary difmap
_audit_creation_method SHELXL-97
_cell_angle_alpha 90.00
_cell_angle_beta 95.49(3)
_cell_angle_gamma 90.00
_cell_formula_units_Z 4
_cell_length_a 9.6848(19)
_cell_length_b 7.1522(14)
_cell_length_c 43.542(9)
_cell_measurement_temperature 110(2)
_cell_volume 3002.2(10)
_computing_structure_refinement 'SHELXL-97 (Sheldrick, 1997)'
_computing_structure_solution 'SHELXS-97 (Sheldrick, 1990)'
_diffrn_ambient_temperature 110(2)
_diffrn_measured_fraction_theta_full 0.998
_diffrn_measured_fraction_theta_max 0.998
_diffrn_radiation_monochromator graphite
_diffrn_radiation_source 'fine-focus sealed tube'
_diffrn_radiation_type MoK\a
_diffrn_radiation_wavelength 0.71073
_diffrn_reflns_av_R_equivalents 0.0718
_diffrn_reflns_av_sigmaI/netI 0.0820
_diffrn_reflns_limit_h_max 12
_diffrn_reflns_limit_h_min -12
_diffrn_reflns_limit_k_max 9
_diffrn_reflns_limit_k_min -8
_diffrn_reflns_limit_l_max 56
_diffrn_reflns_limit_l_min -56
_diffrn_reflns_number 23337
_diffrn_reflns_theta_full 27.57
_diffrn_reflns_theta_max 27.57
_diffrn_reflns_theta_min 0.94
_exptl_absorpt_coefficient_mu 15.580
_exptl_absorpt_correction_T_max 1
_exptl_absorpt_correction_T_min 0.442009
_exptl_absorpt_correction_type multi-scan
_exptl_absorpt_process_details SADABS
_exptl_crystal_colour plates
_exptl_crystal_density_diffrn 2.832
_exptl_crystal_density_method 'not measured'
_exptl_crystal_description yellow
_exptl_crystal_F_000 2300
_exptl_crystal_size_max 0.10
_exptl_crystal_size_mid 0.035
_exptl_crystal_size_min 0.025
_refine_diff_density_max 1.750
_refine_diff_density_min -2.320
_refine_diff_density_rms 0.298
_refine_ls_extinction_method none
_refine_ls_goodness_of_fit_ref 1.009
_refine_ls_hydrogen_treatment mixed
_refine_ls_matrix_type full
_refine_ls_number_parameters 433
_refine_ls_number_reflns 6954
_refine_ls_number_restraints 0
_refine_ls_restrained_S_all 1.009
_refine_ls_R_factor_all 0.0849
_refine_ls_R_factor_gt 0.0528
_refine_ls_shift/su_max 0.000
_refine_ls_shift/su_mean 0.000
_refine_ls_structure_factor_coef Fsqd
_refine_ls_weighting_details 'calc w=1/[\s^2^(Fo^2^)+(0.0400P)^2^+33.0000P] where P=(Fo^2^+2Fc^2^)/3'
_refine_ls_weighting_scheme calc
_refine_ls_wR_factor_gt 0.0956
_refine_ls_wR_factor_ref 0.1100
_reflns_number_gt 5106
_reflns_number_total 6954
_reflns_threshold_expression >2sigma(I)
_cod_data_source_file om060186wsi20060225_112918.cif
_cod_data_source_block 5
_cod_depositor_comments
;
The following automatic conversions were performed:

'_symmetry_cell_setting' value 'Monoclinic' changed to 'monoclinic'
according to /home/saulius/struct/CIF-dictionaries/cif_core.dic
dictionary named 'cif_core.dic' version 2.4.1 from 2010-06-29.

Automatic conversion script
Id: cif_fix_values 1715 2011-07-08 13:25:40Z adriana 
;
_cod_original_cell_volume 3002.3(10)
_cod_original_sg_symbol_H-M P21/c
_cod_database_code 4075289

loop_
_symmetry_equiv_pos_as_xyz
'x, y, z'
'-x, y+1/2, -z+1/2'
'-x, -y, -z'
'x, -y-1/2, z-1/2'

loop_
_atom_site_label
_atom_site_type_symbol
_atom_site_fract_x
_atom_site_fract_y
_atom_site_fract_z
_atom_site_U_iso_or_equiv
_atom_site_adp_type
_atom_site_occupancy
_atom_site_symmetry_multiplicity
_atom_site_calc_flag
_atom_site_refinement_flags
Hg1 Hg 0.28246(5) 0.34864(7) 0.121918(10) 0.02126(12) Uani 1 1 d .
Hg2 Hg -0.07472(5) 0.50277(7) 0.104732(10) 0.02372(12) Uani 1 1 d .
Hg3 Hg 0.09273(5) 0.55583(7) 0.181072(10) 0.02028(12) Uani 1 1 d .
F2 F 0.3726(7) 0.1731(11) 0.06091(17) 0.0349(19) Uani 1 1 d .
F3 F 0.2433(8) 0.1206(12) 0.00450(17) 0.044(2) Uani 1 1 d .
F4 F -0.0257(8) 0.2392(14) -0.00862(17) 0.047(2) Uani 1 1 d .
F5 F -0.1577(7) 0.4122(12) 0.03494(17) 0.0370(19) Uani 1 1 d .
F8 F -0.3752(7) 0.6749(11) 0.10465(17) 0.0365(19) Uani 1 1 d .
F9 F -0.5080(7) 0.8464(12) 0.14859(19) 0.040(2) Uani 1 1 d .
F10 F -0.3836(7) 0.8773(11) 0.20692(17) 0.0350(19) Uani 1 1 d .
F11 F -0.1271(7) 0.7387(11) 0.22187(16) 0.0304(17) Uani 1 1 d .
F14 F 0.2987(7) 0.6016(11) 0.23924(15) 0.0308(18) Uani 1 1 d .
F15 F 0.5674(7) 0.5066(11) 0.25323(15) 0.0338(18) Uani 1 1 d .
F16 F 0.7099(7) 0.3325(10) 0.21060(15) 0.0280(16) Uani 1 1 d .
F17 F 0.5860(7) 0.2600(11) 0.15398(16) 0.0312(17) Uani 1 1 d .
C1 C 0.1749(12) 0.3157(16) 0.0786(3) 0.020(3) Uani 1 1 d .
C2 C 0.2407(12) 0.2338(18) 0.0552(3) 0.025(3) Uani 1 1 d .
C3 C 0.1733(14) 0.2023(19) 0.0259(3) 0.029(3) Uani 1 1 d .
C4 C 0.0398(14) 0.266(2) 0.0195(3) 0.034(3) Uani 1 1 d .
C5 C -0.0241(12) 0.3525(19) 0.0425(3) 0.028(3) Uani 1 1 d .
C6 C 0.0368(12) 0.3786(17) 0.0721(3) 0.023(3) Uani 1 1 d .
C7 C -0.1762(12) 0.6202(17) 0.1395(3) 0.020(3) Uani 1 1 d .
C8 C -0.3076(13) 0.693(2) 0.1333(3) 0.031(3) Uani 1 1 d .
C9 C -0.3773(12) 0.7788(18) 0.1555(3) 0.025(3) Uani 1 1 d .
C10 C -0.3151(13) 0.7953(18) 0.1853(3) 0.026(3) Uani 1 1 d .
C11 C -0.1842(12) 0.7214(19) 0.1920(3) 0.025(3) Uani 1 1 d .
C12 C -0.1114(12) 0.6370(17) 0.1701(3) 0.023(3) Uani 1 1 d .
C13 C 0.2987(12) 0.4766(16) 0.1884(3) 0.023(3) Uani 1 1 d .
C14 C 0.3664(13) 0.5137(19) 0.2175(3) 0.027(3) Uani 1 1 d .
C15 C 0.5045(12) 0.4650(18) 0.2256(3) 0.023(3) Uani 1 1 d .
C16 C 0.5771(12) 0.3797(17) 0.2038(3) 0.023(3) Uani 1 1 d .
C17 C 0.5111(11) 0.3418(15) 0.1746(2) 0.015(2) Uani 1 1 d .
C18 C 0.3734(12) 0.3920(16) 0.1660(2) 0.020(3) Uani 1 1 d .
C19 C 0.1275(12) -0.0212(17) 0.1495(3) 0.024(3) Uani 1 1 d .
C20 C 0.1997(12) -0.0240(17) 0.1790(3) 0.022(3) Uani 1 1 d .
H20 H 0.2910 -0.0735 0.1818 0.027 Uiso 1 1 calc R
C21 C 0.1387(12) 0.0451(17) 0.2042(3) 0.026(3) Uani 1 1 d .
H21 H 0.1864 0.0388 0.2243 0.031 Uiso 1 1 calc R
C22 C 0.0058(13) 0.1245(17) 0.1998(3) 0.027(3) Uani 1 1 d .
H22 H -0.0369 0.1732 0.2168 0.032 Uiso 1 1 calc R
C23 C -0.0632(11) 0.1314(17) 0.1702(3) 0.021(3) Uani 1 1 d .
H23 H -0.1532 0.1851 0.1671 0.025 Uiso 1 1 calc R
C24 C -0.0026(12) 0.0619(18) 0.1456(3) 0.025(3) Uani 1 1 d .
H24 H -0.0500 0.0703 0.1255 0.030 Uiso 1 1 calc R
C25 C 0.1875(13) -0.1034(18) 0.1235(3) 0.027(3) Uani 1 1 d .
C26 C 0.2361(12) -0.1676(18) 0.1016(3) 0.027(3) Uani 1 1 d .
C27 C 0.2943(14) -0.241(2) 0.0769(3) 0.035(3) Uani 1 1 d .
C28 C 0.3482(15) -0.302(2) 0.0559(3) 0.037(3) Uani 1 1 d .
C29 C 0.4127(14) -0.383(2) 0.0320(3) 0.038(4) Uani 1 1 d .
C30 C 0.4681(15) -0.458(2) 0.0112(3) 0.037(3) Uani 1 1 d .
C31 C 0.7004(15) 0.018(2) 0.0606(3) 0.039(4) Uani 1 1 d .
H31A H 0.6272 -0.0786 0.0577 0.046 Uiso 1 1 calc R
H31B H 0.6940 0.0979 0.0419 0.046 Uiso 1 1 calc R
Cl1 Cl 0.8657(4) -0.0908(5) 0.06543(7) 0.0376(8) Uani 1 1 d .
Cl2 Cl 0.6742(3) 0.1568(6) 0.09344(8) 0.0420(9) Uani 1 1 d .

loop_
_atom_site_aniso_label
_atom_site_aniso_U_11
_atom_site_aniso_U_22
_atom_site_aniso_U_33
_atom_site_aniso_U_23
_atom_site_aniso_U_13
_atom_site_aniso_U_12
Hg1 0.0216(2) 0.0245(3) 0.0171(2) -0.00170(19) -0.00132(17) -0.00016(19)
Hg2 0.0207(2) 0.0281(3) 0.0218(2) -0.0023(2) -0.00054(18) 0.0024(2)
Hg3 0.0186(2) 0.0212(2) 0.0205(2) 0.00054(19) -0.00052(17) 0.00093(19)
F2 0.023(4) 0.044(5) 0.036(4) -0.007(4) -0.006(3) 0.008(3)
F3 0.043(5) 0.067(6) 0.021(4) -0.014(4) 0.002(3) 0.012(4)
F4 0.036(5) 0.081(7) 0.024(4) -0.009(4) -0.004(3) 0.006(4)
F5 0.027(4) 0.055(5) 0.027(4) 0.000(4) -0.006(3) 0.007(4)
F8 0.020(4) 0.049(5) 0.038(4) -0.001(4) -0.008(3) 0.008(3)
F9 0.021(4) 0.048(5) 0.052(5) -0.004(4) 0.004(4) 0.005(4)
F10 0.026(4) 0.041(5) 0.039(4) -0.009(4) 0.008(3) 0.002(3)
F11 0.027(4) 0.040(5) 0.025(4) -0.006(3) 0.003(3) 0.000(3)
F14 0.028(4) 0.042(5) 0.022(4) -0.013(3) 0.000(3) 0.008(3)
F15 0.022(4) 0.057(5) 0.021(4) -0.003(4) -0.007(3) -0.004(4)
F16 0.018(4) 0.040(5) 0.026(4) 0.010(3) 0.002(3) 0.005(3)
F17 0.025(4) 0.039(5) 0.030(4) -0.003(3) 0.007(3) 0.005(3)
C1 0.022(6) 0.020(7) 0.017(5) -0.003(5) 0.001(5) -0.011(5)
C2 0.022(7) 0.024(7) 0.027(7) -0.004(5) -0.003(5) 0.002(5)
C3 0.038(8) 0.038(8) 0.014(6) -0.005(6) 0.009(5) 0.009(6)
C4 0.032(8) 0.054(10) 0.012(6) -0.001(6) -0.011(5) -0.001(7)
C5 0.019(6) 0.035(8) 0.027(7) 0.007(6) -0.004(5) 0.008(6)
C6 0.025(7) 0.022(7) 0.021(6) -0.002(5) -0.002(5) -0.005(5)
C7 0.023(6) 0.021(6) 0.017(6) 0.004(5) -0.003(5) -0.001(5)
C8 0.026(7) 0.041(9) 0.024(6) -0.003(6) -0.003(5) -0.006(6)
C9 0.021(6) 0.023(7) 0.030(7) 0.002(5) 0.006(5) 0.002(5)
C10 0.022(6) 0.026(7) 0.030(7) -0.012(6) 0.011(5) -0.006(5)
C11 0.019(6) 0.035(8) 0.020(6) 0.006(5) -0.003(5) -0.006(5)
C12 0.016(6) 0.020(7) 0.033(7) 0.005(5) 0.001(5) 0.001(5)
C13 0.018(6) 0.016(6) 0.033(7) 0.002(5) -0.002(5) -0.004(5)
C14 0.024(7) 0.036(8) 0.021(6) 0.000(6) -0.007(5) 0.000(6)
C15 0.018(6) 0.031(8) 0.019(6) 0.007(5) -0.004(5) -0.001(5)
C16 0.020(6) 0.026(7) 0.022(6) 0.013(5) 0.000(5) 0.001(5)
C17 0.021(6) 0.014(6) 0.012(5) -0.004(4) 0.005(4) -0.006(5)
C18 0.030(7) 0.018(6) 0.012(5) -0.002(5) 0.004(5) -0.002(5)
C19 0.024(6) 0.016(6) 0.031(7) 0.001(5) 0.000(5) -0.007(5)
C20 0.016(6) 0.022(7) 0.029(6) -0.001(5) -0.002(5) -0.001(5)
C21 0.021(6) 0.023(7) 0.033(7) 0.005(6) -0.006(5) -0.001(5)
C22 0.025(7) 0.022(7) 0.032(7) -0.001(6) -0.001(5) 0.005(5)
C23 0.006(5) 0.025(7) 0.033(7) 0.001(5) 0.002(5) 0.005(5)
C24 0.018(6) 0.034(8) 0.023(6) 0.007(6) 0.001(5) -0.005(5)
C25 0.021(6) 0.024(7) 0.036(7) 0.008(6) -0.004(5) 0.001(5)
C26 0.018(6) 0.031(8) 0.033(7) -0.007(6) 0.011(5) -0.001(5)
C27 0.026(7) 0.032(8) 0.047(9) 0.011(7) 0.003(6) -0.003(6)
C28 0.040(9) 0.039(9) 0.030(7) 0.000(7) 0.004(6) -0.007(7)
C29 0.027(7) 0.048(10) 0.039(8) -0.005(7) 0.006(6) -0.008(7)
C30 0.042(9) 0.033(8) 0.039(8) -0.005(7) 0.012(7) -0.005(7)
C31 0.039(8) 0.054(10) 0.021(6) -0.001(7) -0.004(6) 0.004(7)
Cl1 0.045(2) 0.044(2) 0.0239(16) -0.0038(15) 0.0067(14) 0.0057(17)
Cl2 0.0239(17) 0.065(3) 0.0364(18) -0.0156(18) -0.0012(14) 0.0065(17)

loop_
_atom_type_symbol
_atom_type_description
_atom_type_scat_dispersion_real
_atom_type_scat_dispersion_imag
_atom_type_scat_source
C C 0.0033 0.0016 'International Tables Vol C Tables 4.2.6.8 and 6.1.1.4'
H H 0.0000 0.0000 'International Tables Vol C Tables 4.2.6.8 and 6.1.1.4'
F F 0.0171 0.0103 'International Tables Vol C Tables 4.2.6.8 and 6.1.1.4'
Hg Hg -2.3894 9.2266 'International Tables Vol C Tables 4.2.6.8 and 6.1.1.4'
Cl Cl 0.1484 0.1585 'International Tables Vol C Tables 4.2.6.8 and 6.1.1.4'

loop_
_geom_angle_atom_site_label_1
_geom_angle_atom_site_label_2
_geom_angle_atom_site_label_3
_geom_angle
_geom_angle_site_symmetry_3
C18 Hg1 C1 174.9(5) .
C7 Hg2 C6 176.2(5) .
C13 Hg3 C12 175.5(5) .
C2 C1 C6 118.8(11) .
C2 C1 Hg1 119.4(9) .
C6 C1 Hg1 121.8(8) .
F2 C2 C1 119.7(11) .
F2 C2 C3 117.9(10) .
C1 C2 C3 122.3(11) .
F3 C3 C4 122.1(11) .
F3 C3 C2 119.0(11) .
C4 C3 C2 118.8(11) .
F4 C4 C5 121.5(12) .
F4 C4 C3 119.7(11) .
C5 C4 C3 118.8(11) .
C4 C5 F5 116.6(11) .
C4 C5 C6 124.1(11) .
F5 C5 C6 119.3(11) .
C5 C6 C1 117.1(11) .
C5 C6 Hg2 119.8(9) .
C1 C6 Hg2 123.1(8) .
C8 C7 C12 117.9(11) .
C8 C7 Hg2 120.4(9) .
C12 C7 Hg2 121.6(9) .
F8 C8 C9 117.5(11) .
F8 C8 C7 119.9(11) .
C9 C8 C7 122.6(12) .
F9 C9 C8 120.8(11) .
F9 C9 C10 119.3(11) .
C8 C9 C10 119.9(12) .
F10 C10 C11 122.0(11) .
F10 C10 C9 119.8(11) .
C11 C10 C9 118.2(11) .
F11 C11 C12 120.7(11) .
F11 C11 C10 116.3(11) .
C12 C11 C10 123.0(11) .
C11 C12 C7 118.4(11) .
C11 C12 Hg3 120.2(9) .
C7 C12 Hg3 121.2(9) .
C18 C13 C14 118.8(11) .
C18 C13 Hg3 124.4(9) .
C14 C13 Hg3 116.7(9) .
F14 C14 C15 117.2(10) .
F14 C14 C13 120.4(11) .
C15 C14 C13 122.5(11) .
F15 C15 C16 120.2(11) .
F15 C15 C14 121.1(11) .
C16 C15 C14 118.6(11) .
F16 C16 C15 120.2(11) .
F16 C16 C17 120.2(10) .
C15 C16 C17 119.7(11) .
F17 C17 C16 117.7(10) .
F17 C17 C18 119.9(9) .
C16 C17 C18 122.4(10) .
C13 C18 C17 118.0(10) .
C13 C18 Hg1 120.5(9) .
C17 C18 Hg1 121.5(8) .
C24 C19 C20 119.0(11) .
C24 C19 C25 120.4(11) .
C20 C19 C25 120.6(11) .
C21 C20 C19 120.4(11) .
C20 C21 C22 119.4(12) .
C23 C22 C21 119.5(11) .
C24 C23 C22 120.6(11) .
C23 C24 C19 120.9(11) .
C26 C25 C19 178.3(14) .
C25 C26 C27 178.7(15) .
C28 C27 C26 178.1(16) .
C27 C28 C29 176.9(17) .
C30 C29 C28 178.3(17) .
C29 C30 C30 179(2) 3_645
Cl1 C31 Cl2 110.2(7) .

loop_
_geom_bond_atom_site_label_1
_geom_bond_atom_site_label_2
_geom_bond_distance
_geom_bond_site_symmetry_2
Hg1 C18 2.059(11) .
Hg1 C1 2.079(11) .
Hg2 C7 2.062(12) .
Hg2 C6 2.065(12) .
Hg3 C13 2.069(12) .
Hg3 C12 2.072(12) .
F2 C2 1.349(13) .
F3 C3 1.338(13) .
F4 C4 1.338(14) .
F5 C5 1.372(13) .
F8 C8 1.360(14) .
F9 C9 1.361(14) .
F10 C10 1.337(13) .
F11 C11 1.370(13) .
F14 C14 1.357(14) .
F15 C15 1.331(13) .
F16 C16 1.336(13) .
F17 C17 1.340(12) .
C1 C2 1.382(16) .
C1 C6 1.414(17) .
C2 C3 1.394(17) .
C3 C4 1.373(18) .
C4 C5 1.374(18) .
C5 C6 1.381(16) .
C7 C8 1.377(17) .
C7 C12 1.421(16) .
C8 C9 1.374(17) .
C9 C10 1.384(17) .
C10 C11 1.379(17) .
C11 C12 1.378(17) .
C13 C18 1.403(16) .
C13 C14 1.397(16) .
C14 C15 1.394(16) .
C15 C16 1.376(17) .
C16 C17 1.393(16) .
C17 C18 1.396(16) .
C19 C24 1.389(17) .
C19 C20 1.403(17) .
C19 C25 1.445(18) .
C20 C21 1.385(17) .
C21 C22 1.403(16) .
C22 C23 1.395(17) .
C23 C24 1.363(16) .
C25 C26 1.196(17) .
C26 C27 1.364(18) .
C27 C28 1.180(19) .
C28 C29 1.390(19) .
C29 C30 1.223(18) .
C30 C30 1.34(3) 3_645
C31 Cl1 1.774(14) .
C31 Cl2 1.779(14) .
